data_2105428
loop_
_publ_author_name
'Krogh-Moe, J.'

_publ_section_title
;
 Refinement of the crystal structure of cesium triborate, Cs2 O (B2 O3)3
;
_journal_name_full 'Acta Crystallographica B (24,1968-38,1982)'
_journal_page_first 1178
_journal_page_last 1180
_journal_paper_doi 10.1107/S0567740874004511
_journal_volume 30
_journal_year 1974
_chemical_formula_sum 'B6 Cs2 O10'
_chemical_name_systematic 'Cs2 O (B2 O3)3'
_space_group_IT_number 19
_symmetry_space_group_name_Hall 'P 2ac 2ab'
_symmetry_space_group_name_H-M 'P 21 21 21'
_cell_angle_alpha 90
_cell_angle_beta 90
_cell_angle_gamma 90
_cell_formula_units_Z 2
_cell_length_a 6.213
_cell_length_b 8.521
_cell_length_c 9.17
_cell_volume 485.469
_citation_journal_id_ASTM ACBCAR
_cod_data_source_file boron4-x_247.cif
_cod_data_source_block B6Cs2O10
_cod_original_cell_volume 485.4687
_cod_database_code 2105428

loop_
_symmetry_equiv_pos_as_xyz
x,y,z
-x+1/2,-y,z+1/2
x+1/2,-y+1/2,-z
-x,y+1/2,-z+1/2

loop_
_atom_site_label
_atom_site_type_symbol
_atom_site_fract_x
_atom_site_fract_y
_atom_site_fract_z
_atom_site_occupancy
_atom_site_U_iso_or_equiv
B1 B+3 0.7658 0.871 0.0306 1 0.0
B2 B+3 0.4712 0.9247 0.1949 1 0.0
O4 O-2 0.4624 0.772 0.2328 1 0.0
O3 O-2 0.748 0.7147 0.0589 1 0.0
B3 B+3 0.5755 0.649 0.1477 1 0.0
O2 O-2 0.6679 0.5306 0.2449 1 0.0
Cs1 Cs+1 0.9804 0.25884 0.12926 1 0.0
O5 O-2 0.627 0.9786 0.0974 1 0.0
O1 O-2 0.4143 0.5656 0.0565 1 0.0
